data_9013794
loop_
_publ_author_name
'Bellezza, M.'
'Merlino, S.'
'Perchiazzi, N.'

_publ_section_title
;Mosandrite: Structural and crystal-chemical relationships with rinkite
 Norway
;
_journal_name_full 'The Canadian Mineralogist'
_journal_page_first 897
_journal_page_last 908
_journal_paper_doi 10.3749/canmin.47.4.897
_journal_volume 47
_journal_year 2009
_chemical_compound_source 'nepheline syenite pegmatites on Laven Island, Langesundsfjord, Norway'
_chemical_formula_sum 'Ca3.58 Ce1.1 F0.9 H2.738 Na0.24 Nb0.04 O17.8 Si4 Ti0.96 Zr0.08'
_chemical_name_mineral Mosandrite
_space_group_IT_number 14
_symmetry_space_group_name_Hall '-P 2ybc'
_symmetry_space_group_name_H-M 'P 1 21/c 1'
_cell_angle_alpha 90
_cell_angle_beta 101.37
_cell_angle_gamma 90
_cell_formula_units_Z 2
_cell_length_a 7.398
_cell_length_b 5.595
_cell_length_c 18.662
_cell_volume 757.294
_database_code_amcsd 0006295
_exptl_crystal_density_diffrn 3.408
_cod_original_formula_sum '(Ti.96 Nb.04) O17.8 Na.24 Ca3.58 Ce1.1 Zr.08 Si4 F.9 H2.738'
_cod_database_code 9013794

loop_
_space_group_symop_operation_xyz
x,y,z
x,1/2-y,1/2+z
-x,1/2+y,1/2-z
-x,-y,-z

loop_
_atom_site_aniso_label
_atom_site_aniso_U_11
_atom_site_aniso_U_22
_atom_site_aniso_U_33
_atom_site_aniso_U_12
_atom_site_aniso_U_13
_atom_site_aniso_U_23
TiM1 0.01400 0.04000 0.01500 -0.00300 0.00400 -0.01800
NbM1 0.01400 0.04000 0.01500 -0.00300 0.00400 -0.01800
WatM2 0.02400 0.04400 0.01300 -0.00200 0.00100 -0.00800
NaM2 0.02400 0.04400 0.01300 -0.00200 0.00100 -0.00800
CaM2 0.02400 0.04400 0.01300 -0.00200 0.00100 -0.00800
NaM3 0.02800 0.02100 0.03500 -0.00100 0.00700 0.00500
CaM3 0.02800 0.02100 0.03500 -0.00100 0.00700 0.00500
CeM3 0.02800 0.02100 0.03500 -0.00100 0.00700 0.00500
CaM4 0.01500 0.01400 0.01800 0.00000 0.00300 0.00100
CeM4 0.01500 0.01400 0.01800 0.00000 0.00300 0.00100
ZrM4 0.01500 0.01400 0.01800 0.00000 0.00300 0.00100
CaM5 0.01500 0.01600 0.01900 0.00000 0.00400 0.00200
CeM5 0.01500 0.01600 0.01900 0.00000 0.00400 0.00200
Sil 0.01700 0.01300 0.01200 -0.00100 0.00100 -0.00200
Si2 0.01900 0.01400 0.01000 0.00000 0.00300 0.00000
O1 0.03200 0.04100 0.01700 -0.01100 -0.00900 -0.00200
O2 0.03800 0.03900 0.01700 0.00800 0.01450 -0.00400
O3 0.02700 0.01400 0.02300 -0.00200 0.00800 -0.00500
O4 0.02300 0.01800 0.03000 0.00000 0.00400 -0.00900
O5 0.02700 0.01900 0.02100 -0.00100 0.00600 0.00200
O6 0.02600 0.01200 0.02000 0.00200 0.00400 0.00100
O7 0.01500 0.06500 0.04300 -0.00300 0.01100 -0.00600
O-HF1 0.03700 0.05000 0.02000 0.00000 0.00600 0.00000
FF1 0.03700 0.05000 0.02000 0.00000 0.00600 0.00000
WatF2 0.06900 0.04400 0.01700 -0.00400 0.00100 -0.00600
O-HF2 0.06900 0.04400 0.01700 -0.00400 0.00100 -0.00600
FF2 0.06900 0.04400 0.01700 -0.00400 0.00100 -0.00600

loop_
_atom_site_label
_atom_site_fract_x
_atom_site_fract_y
_atom_site_fract_z
_atom_site_occupancy
_atom_site_U_iso_or_equiv
_atom_site_type_symbol
_atom_site_attached_hydrogens
TiM1 0.00000 0.00000 0.00000 0.96000 0.02300 Ti 0
NbM1 0.00000 0.00000 0.00000 0.04000 0.02300 Nb 0
WatM2 0.50000 0.00000 0.00000 0.70000 0.02700 O 2
NaM2 0.50000 0.00000 0.00000 0.14000 0.02700 Na 0
CaM2 0.50000 0.00000 0.00000 0.16000 0.02700 Ca 0
NaM3 0.75070 0.50130 0.00040 0.05000 0.02800 Na 0
CaM3 0.75070 0.50130 0.00040 0.23000 0.02800 Ca 0
CeM3 0.75070 0.50130 0.00040 0.07000 0.02800 Ce 0
CaM4 0.09440 0.66580 0.19250 0.65000 0.01600 Ca 0
CeM4 0.09440 0.66580 0.19250 0.31000 0.01600 Ce 0
ZrM4 0.09440 0.66580 0.19250 0.04000 0.01600 Zr 0
CaM5 0.59730 0.66460 0.19180 0.83000 0.01600 Ca 0
CeM5 0.59730 0.66460 0.19180 0.17000 0.01600 Ce 0
Sil 0.35040 0.16050 0.13850 1.00000 0.01400 Si 0
Si2 0.78370 0.15950 0.13650 1.00000 0.01400 Si 0
O1 0.21350 0.15790 0.06110 1.00000 0.03200 O 0
O2 0.83790 0.15040 0.05810 1.00000 0.03000 O 0
O3 0.33690 0.39910 0.18500 1.00000 0.02100 O 0
O4 0.84640 0.39840 0.18170 1.00000 0.02400 O 0
O5 0.33660 0.93260 0.19030 1.00000 0.02200 O 0
O6 0.85210 0.93370 0.18860 1.00000 0.01900 O 0
O7 0.55690 0.15430 0.11890 1.00000 0.04000 O 0
O-HF1 0.03110 0.69580 0.06230 0.65000 0.03600 O 0
FF1 0.03110 0.69580 0.06230 0.35000 0.03600 F 0
WatF2 0.52950 0.66590 0.06110 0.46000 0.04300 O 2
O-HF2 0.52950 0.66590 0.06110 0.44000 0.04300 O 0
FF2 0.52950 0.66590 0.06110 0.10000 0.04300 F 0

loop_
_cod_changelog_entry_id
_cod_changelog_entry_author
_cod_changelog_entry_date
_cod_changelog_entry_text
1
;cod-tools version 3.8.0
Id: cif_guess_AMCSD_atom_types 9581 2023-05-17 12:35:41Z saulius
;
2023-05-23T09:21:53+03:00
;Derived atom types and hydrogen counts
from atom names that follow the AMCSD naming convention
(Wat == water, O-H == hydroxyl).
;
2
;cod-tools version 3.10.1
Id: cif_fix_AMCSD_aniso_labels 10200 2024-08-01 14:09:44Z saulius
;
2024-08-02T12:21:52+03:00
;Changed the following '_atom_site_aniso_label' values:
'OHF1' -> 'O-HF1'
'OHF2' -> 'O-HF2'
;

loop_
_cod_related_entry_id
_cod_related_entry_database
_cod_related_entry_code
1 AMCSD 0006295
